data_9001175
loop_
_publ_author_name
'Turner, S.'
'Post, J. E.'

_publ_section_title
;
 Refinement of the substructure and superstructure of romanechite
;
_journal_name_full 'American Mineralogist'
_journal_page_first 1155
_journal_page_last 1161
_journal_volume 73
_journal_year 1988
_chemical_formula_sum 'Ba0.66 H1.18 Mn5 O11.18'
_chemical_name_mineral Romanechite
_space_group_IT_number 12
_symmetry_space_group_name_Hall '-C 2y'
_symmetry_space_group_name_H-M 'C 1 2/m 1'
_cell_angle_alpha 90
_cell_angle_beta 92.39
_cell_angle_gamma 90
_cell_formula_units_Z 2
_cell_length_a 13.929
_cell_length_b 2.8459
_cell_length_c 9.678
_cell_volume 383.307
_database_code_amcsd 0001198
_exptl_crystal_density_diffrn 4.725
_cod_original_formula_sum 'Mn5 O11.18 Ba.66 H1.18'
_cod_database_code 9001175

loop_
_space_group_symop_operation_xyz
x,y,z
1/2+x,1/2+y,z
x,-y,z
1/2+x,1/2-y,z
-x,y,-z
1/2-x,1/2+y,-z
-x,-y,-z
1/2-x,1/2-y,-z

loop_
_atom_site_aniso_label
_atom_site_aniso_U_11
_atom_site_aniso_U_22
_atom_site_aniso_U_33
_atom_site_aniso_U_12
_atom_site_aniso_U_13
_atom_site_aniso_U_23
Mn1 0.01810 0.00240 0.00970 0.00000 0.00420 0.00000
Mn2 0.01400 0.00350 0.00930 0.00000 0.00100 0.00000
Mn3 0.01390 0.00370 0.01020 0.00000 0.00180 0.00000
O1 0.01870 0.00350 0.01340 0.00000 0.00370 0.00000
O2 0.01880 0.00410 0.01440 0.00000 -0.00120 0.00000
O3 0.01680 0.00540 0.01140 0.00000 0.00120 0.00000
O4 0.01580 0.00430 0.01360 0.00000 0.00440 0.00000
O5 0.02220 0.00470 0.03030 0.00000 0.01080 0.00000
Ba 0.01310 0.01190 0.01270 0.00000 0.00090 0.00000

loop_
_atom_site_label
_atom_site_fract_x
_atom_site_fract_y
_atom_site_fract_z
_atom_site_occupancy
_atom_site_type_symbol
_atom_site_attached_hydrogens
Mn1 0.00000 0.50000 0.00000 1.00000 Mn 0
Mn2 0.99978 0.00000 0.26820 1.00000 Mn 0
Mn3 0.34010 0.00000 0.48410 1.00000 Mn 0
O1 0.56690 0.00000 0.17730 1.00000 O 0
O2 0.09760 0.00000 0.42440 1.00000 O 0
O3 0.76630 0.00000 0.39580 1.00000 O 0
O4 0.42480 0.00000 0.33540 1.00000 O 0
O5 0.92630 0.00000 0.07210 1.00000 O 0
Ba 0.24660 0.00000 0.12420 0.33000 Ba 0
O-H 0.25000 0.00000 0.13100 0.59000 O 1

loop_
_cod_changelog_entry_id
_cod_changelog_entry_author
_cod_changelog_entry_date
_cod_changelog_entry_text
1
;cod-tools version 3.8.0
Id: cif_guess_AMCSD_atom_types 9574 2023-05-10 09:00:05Z saulius
;
2023-05-10T18:47:08+03:00
;Derived atom types and hydrogen counts
from atom names that follow the AMCSD naming convention
(Wat == water, O-H == hydroxyl).
;

loop_
_cod_related_entry_id
_cod_related_entry_database
_cod_related_entry_code
1 AMCSD 0001198
